data_4026602
loop_
_publ_author_name
'Jan \<Stambask\'y'
'Vojt\<ech Kapras'
'Martin \<Stefko'
'Ond\<rej Kysilka'
'Michal Hocek'
'Andrei V. Malkov'
'Pavel Ko\<covsk\'y'

_publ_section_title
;
 A Modular Approach to Aryl-C-ribonucleosides via the Allylic Substitution
 and Ring-Closing Metathesis Sequence. A Stereocontrolled Synthesis of All
 Four \a-/\b- and d-/l-C-Nucleoside Stereoisomers
;
_journal_name_full 'Journal of Organic Chemistry'
_journal_page_first 7781
_journal_page_last 7803
_journal_paper_doi 10.1021/jo201110z
_journal_volume 76
_journal_year 2011
_chemical_absolute_configuration syn
_chemical_formula_moiety 'C11 H14 O4'
_chemical_formula_sum 'C11 H14 O4'
_chemical_formula_weight 210.23
_space_group_IT_number 4
_symmetry_cell_setting monoclinic
_symmetry_space_group_name_Hall 'P 2yb'
_symmetry_space_group_name_H-M 'P 1 21 1'
_atom_sites_solution_hydrogens difmap
_atom_sites_solution_primary direct
_audit_creation_date 07-06-21
_audit_creation_method CRYSTALS_ver_12.83
_cell_angle_alpha 90
_cell_angle_beta 99.636(3)
_cell_angle_gamma 90
_cell_formula_units_Z 2
_cell_length_a 6.7734(4)
_cell_length_b 6.7395(4)
_cell_length_c 11.0228(7)
_cell_measurement_reflns_used 3488
_cell_measurement_temperature 100
_cell_measurement_theta_max 28
_cell_measurement_theta_min 3
_cell_volume 496.08(5)
_computing_cell_refinement 'APEX2 (Bruker, 2006)'
_computing_data_collection 'APEX2 (Bruker, 2006)'
_computing_data_reduction 'APEX2 (Bruker, 2006)'
_computing_molecular_graphics Mercury
_computing_publication_material 'CRYSTALS (Betteridge et al., 2003)'
_computing_structure_refinement 'CRYSTALS (Betteridge et al., 2003)'
_computing_structure_solution 'SIR92 (Altomare et al., 1994)'
_diffrn_ambient_temperature 100
_diffrn_measured_fraction_theta_full 0.948
_diffrn_measured_fraction_theta_max 0.923
_diffrn_measurement_device_type 'Bruker Nonius APEX2 CCD diffractometer'
_diffrn_measurement_method '\f & \w scans'
_diffrn_radiation_monochromator graphite
_diffrn_radiation_type 'Mo K\a'
_diffrn_radiation_wavelength 0.71073
_diffrn_reflns_av_R_equivalents 0.018
_diffrn_reflns_limit_h_max 9
_diffrn_reflns_limit_h_min -8
_diffrn_reflns_limit_k_max 8
_diffrn_reflns_limit_k_min -8
_diffrn_reflns_limit_l_max 14
_diffrn_reflns_limit_l_min -14
_diffrn_reflns_number 4583
_diffrn_reflns_theta_full 25.267
_diffrn_reflns_theta_max 28.390
_diffrn_reflns_theta_min 1.874
_diffrn_standards_number 0
_exptl_absorpt_coefficient_mu 0.107
_exptl_absorpt_correction_T_max 0.99
_exptl_absorpt_correction_T_min 0.78
_exptl_absorpt_correction_type multi-scan
_exptl_absorpt_process_details 'SADABS (Siemens, 1996)'
_exptl_crystal_colour colourless
_exptl_crystal_density_diffrn 1.407
_exptl_crystal_description block
_exptl_crystal_F_000 224
_exptl_crystal_size_max 0.50
_exptl_crystal_size_mid 0.25
_exptl_crystal_size_min 0.10
_refine_diff_density_max 0.31
_refine_diff_density_min -0.16
_refine_ls_extinction_coef 24(6)
_refine_ls_extinction_method 'Larson (1970), Equation 22'
_refine_ls_goodness_of_fit_ref 0.9544
_refine_ls_hydrogen_treatment refxyz
_refine_ls_matrix_type full
_refine_ls_number_parameters 179
_refine_ls_number_reflns 1242
_refine_ls_number_restraints 1
_refine_ls_R_factor_all 0.0279
_refine_ls_R_factor_gt 0.0273
_refine_ls_shift/su_max 0.000177
_refine_ls_structure_factor_coef Fsqd
_refine_ls_weighting_details
;
 Method, part 1, Chebychev polynomial, (Watkin, 1994, Prince, 1982) 
 [weight] = 1.0/[A~0~*T~0~(x)+A~1~*T~1~(x) ... +A~n-1~]*T~n-1~(x)] 
 where A~i~ are the Chebychev coefficients listed below and x= Fcalc/Fmax 
 Method = Robust Weighting (Prince, 1982) 
 W = [weight] * [1-(deltaF/6*sigmaF)^2^]^2^ 
 A~i~ are: 
 30.8 48.1 24.4 6.54 
;
_refine_ls_weighting_scheme calc
_refine_ls_wR_factor_all 0.0704
_refine_ls_wR_factor_gt 0.0699
_refine_ls_wR_factor_ref 0.0704
_reflns_limit_h_max 7
_reflns_limit_h_min -9
_reflns_limit_k_max 8
_reflns_limit_k_min 0
_reflns_limit_l_max 14
_reflns_limit_l_min 0
_reflns_number_gt 1204
_reflns_number_total 1242
_reflns_threshold_expression I>2.0\s(I)
_oxford_diffrn_Wilson_B_factor 0.00
_oxford_diffrn_Wilson_scale 0.00
_oxford_refine_ls_scale 1.621(14)
_oxford_structure_analysis_title 'sx140 in P2(1)'
_cod_data_source_file jo201110z_si_002.cif
_cod_data_source_block sx140_publish
_cod_original_sg_symbol_H-M 'P 1 21 1 '
_cod_database_code 4026602

loop_
_symmetry_equiv_pos_as_xyz
x,y,z
-x,y+1/2,-z

loop_
_atom_site_label
_atom_site_type_symbol
_atom_site_fract_x
_atom_site_fract_y
_atom_site_fract_z
_atom_site_U_iso_or_equiv
_atom_site_occupancy
_atom_site_adp_type
C1 C 0.2651(2) 0.2977(3) 0.17111(12) 0.0112 1.0000 Uani
C2 C 0.4215(2) 0.1301(3) 0.18296(12) 0.0112 1.0000 Uani
C3 C 0.3266(2) -0.0172(3) 0.08339(12) 0.0119 1.0000 Uani
C4 C 0.1034(2) 0.0008(3) 0.09254(12) 0.0121 1.0000 Uani
O5 O 0.07458(16) 0.2003(2) 0.13607(10) 0.0135 1.0000 Uani
C6 C 0.0304(2) -0.1494(3) 0.17780(14) 0.0152 1.0000 Uani
O7 O -0.18281(16) -0.1346(2) 0.17273(10) 0.0170 1.0000 Uani
O8 O 0.36345(17) 0.0471(2) -0.03532(9) 0.0153 1.0000 Uani
O9 O 0.61112(16) 0.2088(2) 0.16938(10) 0.0139 1.0000 Uani
C10 C 0.2677(2) 0.4188(3) 0.28738(12) 0.0121 1.0000 Uani
C11 C 0.4301(2) 0.5461(3) 0.32658(12) 0.0142 1.0000 Uani
C12 C 0.4365(2) 0.6597(3) 0.43343(13) 0.0160 1.0000 Uani
C13 C 0.2788(2) 0.6490(3) 0.50076(13) 0.0180 1.0000 Uani
C14 C 0.1167(2) 0.5239(3) 0.46127(14) 0.0184 1.0000 Uani
C15 C 0.1099(2) 0.4091(3) 0.35492(14) 0.0155 1.0000 Uani
H1 H 0.428(3) 0.060(4) 0.2644(19) 0.0200 1.0000 Uiso
H2 H 0.287(3) 0.387(4) 0.104(2) 0.0200 1.0000 Uiso
H4 H 0.005(4) 0.508(4) 0.503(2) 0.0200 1.0000 Uiso
H5 H 0.282(3) 0.734(4) 0.5739(19) 0.0200 1.0000 Uiso
H6 H 0.021(4) -0.021(4) 0.009(2) 0.0200 1.0000 Uiso
H7 H 0.543(3) 0.555(4) 0.281(2) 0.0200 1.0000 Uiso
H8 H 0.554(3) 0.744(4) 0.4597(19) 0.0200 1.0000 Uiso
H9 H 0.061(3) -0.284(4) 0.1496(19) 0.0200 1.0000 Uiso
H10 H 0.361(3) -0.052(4) -0.077(2) 0.0200 1.0000 Uiso
H11 H 0.371(3) -0.149(4) 0.101(2) 0.0200 1.0000 Uiso
H12 H 0.101(3) -0.133(4) 0.2660(19) 0.0200 1.0000 Uiso
H13 H 0.002(3) 0.327(4) 0.3270(19) 0.0200 1.0000 Uiso
H3 H 0.692(3) 0.105(4) 0.174(2) 0.0200 1.0000 Uiso
H14 H -0.237(4) -0.231(4) 0.125(2) 0.0200 1.0000 Uiso

loop_
_atom_site_aniso_label
_atom_site_aniso_U_11
_atom_site_aniso_U_22
_atom_site_aniso_U_33
_atom_site_aniso_U_23
_atom_site_aniso_U_13
_atom_site_aniso_U_12
C1 0.0114(6) 0.0108(6) 0.0116(5) -0.0003(5) 0.0024(5) 0.0002(5)
C2 0.0110(7) 0.0114(6) 0.0111(5) -0.0008(5) 0.0018(5) 0.0002(5)
C3 0.0129(6) 0.0113(6) 0.0118(6) -0.0006(5) 0.0031(5) 0.0005(5)
C4 0.0131(6) 0.0112(7) 0.0120(5) -0.0010(5) 0.0025(5) 0.0004(5)
O5 0.0119(5) 0.0105(5) 0.0179(5) -0.0027(4) 0.0015(4) 0.0007(3)
C6 0.0140(7) 0.0132(7) 0.0188(6) 0.0030(6) 0.0039(6) -0.0003(5)
O7 0.0131(5) 0.0146(5) 0.0237(5) -0.0003(5) 0.0045(4) -0.0002(4)
O8 0.0212(6) 0.0147(5) 0.0110(4) -0.0011(4) 0.0062(4) -0.0006(4)
O9 0.0100(5) 0.0140(5) 0.0179(4) 0.0004(4) 0.0029(4) -0.0002(4)
C10 0.0136(7) 0.0114(6) 0.0112(5) -0.0003(5) 0.0018(5) 0.0016(5)
C11 0.0150(7) 0.0139(7) 0.0139(6) -0.0002(6) 0.0030(5) -0.0004(5)
C12 0.0168(7) 0.0147(7) 0.0161(6) -0.0022(6) 0.0015(6) 0.0001(5)
C13 0.0217(8) 0.0184(7) 0.0141(6) -0.0032(6) 0.0041(6) 0.0017(6)
C14 0.0194(7) 0.0204(8) 0.0170(6) -0.0025(6) 0.0077(6) 0.0002(6)
C15 0.0164(7) 0.0152(7) 0.0158(6) -0.0018(5) 0.0050(6) -0.0006(5)

loop_
_atom_type_symbol
_atom_type_scat_dispersion_real
_atom_type_scat_dispersion_imag
_atom_type_scat_Cromer_Mann_a1
_atom_type_scat_Cromer_Mann_b1
_atom_type_scat_Cromer_Mann_a2
_atom_type_scat_Cromer_Mann_b2
_atom_type_scat_Cromer_Mann_a3
_atom_type_scat_Cromer_Mann_b3
_atom_type_scat_Cromer_Mann_a4
_atom_type_scat_Cromer_Mann_b4
_atom_type_scat_Cromer_Mann_c
_atom_type_scat_source
C 0.0033 0.0016 2.3100 20.8439 1.0200 10.2075 1.5886 0.5687 0.8650 51.6512 0.2156 'International Tables Vol C 4.2.6.8 and 6.1.1.4'
H 0.0000 0.0000 0.4930 10.5109 0.3229 26.1257 0.1402 3.1424 0.0408 57.7998 0.0030 'International Tables Vol C 4.2.6.8 and 6.1.1.4'
O 0.0106 0.0060 3.0485 13.2771 2.2868 5.7011 1.5463 0.3239 0.8670 32.9089 0.2508 'International Tables Vol C 4.2.6.8 and 6.1.1.4'

loop_
_geom_angle_atom_site_label_1
_geom_angle_atom_site_label_2
_geom_angle_atom_site_label_3
_geom_angle
_geom_angle_publ_flag
C2 C1 O5 105.15(11) yes
C2 C1 C10 114.36(12) yes
O5 C1 C10 110.78(10) yes
C2 C1 H2 108.9(14) no
O5 C1 H2 108.5(14) no
C10 C1 H2 108.9(15) no
C1 C2 C3 102.33(11) yes
C1 C2 O9 109.81(12) yes
C3 C2 O9 116.28(11) yes
C1 C2 H1 110.2(13) no
C3 C2 H1 106.3(15) no
O9 C2 H1 111.5(12) no
C2 C3 C4 101.56(11) yes
C2 C3 O8 109.83(12) yes
C4 C3 O8 110.99(12) yes
C2 C3 H11 112.2(14) no
C4 C3 H11 110.2(13) no
O8 C3 H11 111.6(13) no
C3 C4 O5 106.43(11) yes
C3 C4 C6 114.45(12) yes
O5 C4 C6 109.69(11) yes
C3 C4 H6 109.2(14) no
O5 C4 H6 110.6(14) no
C6 C4 H6 106.5(14) no
C4 O5 C1 110.26(10) yes
C4 C6 O7 111.00(12) yes
C4 C6 H9 108.1(12) no
O7 C6 H9 108.0(13) no
C4 C6 H12 111.8(14) no
O7 C6 H12 109.9(12) no
H9 C6 H12 107.8(20) no
C6 O7 H14 107.1(15) no
C3 O8 H10 105.9(16) no
C2 O9 H3 105.1(14) no
C1 C10 C11 119.10(11) yes
C1 C10 C15 121.41(13) yes
C11 C10 C15 119.48(13) yes
C10 C11 C12 120.36(13) yes
C10 C11 H7 121.0(15) no
C12 C11 H7 118.6(15) no
C11 C12 C13 119.92(15) yes
C11 C12 H8 118.4(12) no
C13 C12 H8 121.7(12) no
C12 C13 C14 119.73(14) yes
C12 C13 H5 119.1(13) no
C14 C13 H5 121.1(13) no
C13 C14 C15 120.64(13) yes
C13 C14 H4 124.1(16) no
C15 C14 H4 115.3(16) no
C10 C15 C14 119.86(14) yes
C10 C15 H13 118.6(12) no
C14 C15 H13 121.5(12) no

loop_
_geom_bond_atom_site_label_1
_geom_bond_atom_site_label_2
_geom_bond_distance
_geom_bond_publ_flag
C1 C2 1.5391(19) yes
C1 O5 1.4414(17) yes
C1 C10 1.5170(18) yes
C1 H2 0.99(2) no
C2 C3 1.538(2) yes
C2 O9 1.4204(16) yes
C2 H1 1.01(2) no
C3 C4 1.5368(19) yes
C3 O8 1.4391(16) yes
C3 H11 0.95(3) no
C4 O5 1.4519(17) yes
C4 C6 1.5190(19) yes
C4 H6 1.01(3) no
C6 O7 1.4394(17) yes
C6 H9 0.99(3) no
C6 H12 1.02(2) no
O7 H14 0.87(3) no
O8 H10 0.81(3) no
O9 H3 0.88(2) no
C10 C11 1.405(2) yes
C10 C15 1.4026(18) yes
C11 C12 1.3991(19) yes
C11 H7 0.98(2) no
C12 C13 1.4012(19) yes
C12 H8 0.98(2) no
C13 C14 1.394(2) yes
C13 H5 0.99(2) no
C14 C15 1.399(2) yes
C14 H4 0.96(3) no
C15 H13 0.93(2) no

loop_
_geom_hbond_atom_site_label_D
_geom_hbond_atom_site_label_H
_geom_hbond_atom_site_label_A
_geom_hbond_site_symmetry_A
_geom_hbond_angle_DHA
_geom_hbond_distance_DH
_geom_hbond_distance_HA
_geom_hbond_distance_DA
_geom_hbond_publ_flag
O8 H10 O9 2_645 173 0.81 1.93 2.738(2) yes
O9 H3 O7 1_655 170 0.88 1.83 2.700(2) yes
O7 H14 O8 2_545 175 0.87 1.92 2.788(2) yes
